data_4021641
loop_
_publ_author_name
'Connie K. Y. Lee'
'Anthony J. Herlt'
'Gregory W. Simpson'
'Anthony C. Willis'
'Christopher J. Easton'

_publ_contact_author_address
;
Research School of Chemistry,
Australian National University,
Canberra, ACT 0200, Australia
;
_publ_contact_author_email ' easton@rsc.anu.edu.au '
_publ_contact_author_fax ' 61 2 6125 8114 '
_publ_contact_author_name ' Christopher J. Easton '
_publ_contact_author_phone ' 61 2 6125 8201 '
_publ_section_title
;
 4-Alkoxycarbonyl- and Aminocarbonyl-Substituted Isoxazoles
 as Masked Acrylates and Acrylamides in the Asymmetric
 Synthesis of \D^2^-Isoxazolines
;
_journal_name_full 'Journal of Organic Chemistry'
_journal_page_first 3221
_journal_page_last 3231
_journal_paper_doi 10.1021/jo0602569
_journal_volume 71
_journal_year 2006
_chemical_absolute_configuration unk
_chemical_formula_moiety 'C13 H14 N2 O2 '
_chemical_formula_sum 'C13 H14 N2 O2'
_chemical_formula_weight 230.27
_space_group_IT_number 19
_symmetry_cell_setting orthorhombic
_symmetry_Int_Tables_number 19
_symmetry_space_group_name_Hall 'P 2ac 2ab'
_symmetry_space_group_name_H-M 'P 21 21 21'
_audit_creation_date 2001-06-07
_audit_creation_method 'by teXsan v1.8'
_audit_update_record
;
2001-06-07 - Report on C13 H14 N2 O2
             by Anthony C. Willis
             for Connie K. Y. Lee and Christopher J. Easton
2001-06-07 - passes checkcif tests with minor warnings
;
_cell_angle_alpha 90
_cell_angle_beta 90
_cell_angle_gamma 90
_cell_formula_units_Z 4
_cell_length_a 7.7972(1)
_cell_length_b 8.4637(1)
_cell_length_c 18.4820(4)
_cell_measurement_reflns_used 15897
_cell_measurement_temperature 200.0
_cell_measurement_theta_max 27.485
_cell_measurement_theta_min 2.546
_cell_volume 1219.69(3)
_computing_cell_refinement 'HKL Scalepack (Otwinowski & Minor 1997)'
_computing_data_collection KappaCCD
_computing_data_reduction 'Denzo and Scalepak (Otwinowski & Minor, 1997)'
_computing_publication_material 'teXsan (MSC, 1992-1997)'
_computing_structure_refinement 'teXsan (MSC, 1992-1997)'
_computing_structure_solution
;
SIR92 (Altomare, et. al. 1994)
;
_diffrn_ambient_temperature 200.0
_diffrn_measured_fraction_theta_full .99
_diffrn_measured_fraction_theta_max .99
_diffrn_measurement_device_type 'Nonius KappaCCD'
_diffrn_measurement_method ' \f and \w scans with CCD '
_diffrn_orient_matrix_type X=UH
_diffrn_orient_matrix_UB_11 0.02243
_diffrn_orient_matrix_UB_12 0.12624
_diffrn_orient_matrix_UB_13 -0.00282
_diffrn_orient_matrix_UB_21 0.05399
_diffrn_orient_matrix_UB_22 -0.01192
_diffrn_orient_matrix_UB_23 -0.10441
_diffrn_orient_matrix_UB_31 -0.04719
_diffrn_orient_matrix_UB_32 0.00782
_diffrn_orient_matrix_UB_33 -0.02529
_diffrn_radiation_detector CCD
_diffrn_radiation_monochromator graphite
_diffrn_radiation_source 'X-ray tube'
_diffrn_radiation_type 'Mo K\a'
_diffrn_radiation_wavelength 0.7107
_diffrn_reflns_av_R_equivalents 0.05400
_diffrn_reflns_av_sigmaI/netI 0.100
_diffrn_reflns_limit_h_max 10
_diffrn_reflns_limit_h_min -10
_diffrn_reflns_limit_k_max 10
_diffrn_reflns_limit_k_min -10
_diffrn_reflns_limit_l_max 24
_diffrn_reflns_limit_l_min -22
_diffrn_reflns_number 18916
_diffrn_reflns_reduction_process 'Lp corrections applied'
_diffrn_reflns_theta_full 27.5
_diffrn_reflns_theta_max 27.48
_diffrn_reflns_theta_min 2.61
_diffrn_standards_number 0
_exptl_absorpt_coefficient_mu 0.086
_exptl_absorpt_correction_T_max .989
_exptl_absorpt_correction_T_min 0.901
_exptl_absorpt_correction_type multi-scan
_exptl_absorpt_process_details
;
multi-scan from symmetry-related measurements 
 Sortav (Blessing 1995) inplemented in maXus (2000)
;
_exptl_crystal_colour colourless
_exptl_crystal_density_diffrn 1.254
_exptl_crystal_density_meas ?
_exptl_crystal_description rod
_exptl_crystal_F_000 488.00
_exptl_crystal_size_max 0.36
_exptl_crystal_size_mid 0.24
_exptl_crystal_size_min 0.15
_refine_diff_density_max 0.18
_refine_diff_density_min -0.18
_refine_ls_extinction_method none
_refine_ls_goodness_of_fit_all 1.202
_refine_ls_goodness_of_fit_ref 1.321
_refine_ls_hydrogen_treatment mixed
_refine_ls_matrix_type full
_refine_ls_number_constraints 0
_refine_ls_number_parameters 163
_refine_ls_number_reflns 1217
_refine_ls_number_restraints 0
_refine_ls_R_factor_all 0.0594
_refine_ls_R_factor_gt 0.0410
_refine_ls_shift/su_max 0.0116
_refine_ls_shift/su_mean 0.0030
_refine_ls_structure_factor_coef F
_refine_ls_weighting_details 'w = 1/[\s^2^(Fo)] '
_refine_ls_weighting_scheme sigma
_refine_ls_wR_factor_all 0.0512
_refine_ls_wR_factor_ref 0.0480
_reflns_number_gt 1217
_reflns_number_total 1617
_reflns_threshold_expression I>2.00\s(I)
_cod_data_source_file jo0602569si20060207_060940.cif
_cod_depositor_comments
;
The following automatic conversions were performed:
data name '_geom_bond_atom_site_label_D' replaced with
'_geom_hbond_atom_site_label_D' as specified in the replacement file
'/home/antanas/src/cod-tools/trunk/data/replacement-values/replacement_tags.lst'.

data
name '_geom_bond_atom_site_label_H' replaced with
'_geom_hbond_atom_site_label_H' as specified in the replacement file
'/home/antanas/src/cod-tools/trunk/data/replacement-values/replacement_tags.lst'.

data
name '_geom_bond_atom_site_label_A' replaced with
'_geom_hbond_atom_site_label_A' as specified in the replacement file
'/home/antanas/src/cod-tools/trunk/data/replacement-values/replacement_tags.lst'.

data
name '_geom_bond_distance_DH' replaced with '_geom_hbond_distance_DH'
as specified in the replacement file
'/home/antanas/src/cod-tools/trunk/data/replacement-values/replacement_tags.lst'.

data
name '_geom_contact_distance_HA' replaced with
'_geom_hbond_distance_HA' as specified in the replacement file
'/home/antanas/src/cod-tools/trunk/data/replacement-values/replacement_tags.lst'.

data
name '_geom_contact_distance_DA' replaced with
'_geom_hbond_distance_DA' as specified in the replacement file
'/home/antanas/src/cod-tools/trunk/data/replacement-values/replacement_tags.lst'.

data
name '_geom_angle_DHA' replaced with '_geom_hbond_angle_DHA' as
specified in the replacement file
'/home/antanas/src/cod-tools/trunk/data/replacement-values/replacement_tags.lst'.

data
name '_geom_contact_site_symmetry_A' replaced with
'_geom_hbond_site_symmetry_A' as specified in the replacement file
'/home/antanas/src/cod-tools/trunk/data/replacement-values/replacement_tags.lst'.

Automatic conversion script
Id: cif_correct_tags 5005 2017-03-03 11:38:54Z antanas 
;
_cod_original_sg_symbol_H-M 'P 21 21 21 '
_cod_original_formula_sum 'C13 H14 N2 O2 '
_cod_database_code 4021641

loop_
_symmetry_equiv_pos_as_xyz
'   +x,   +y,   +z'
'1/2-x,   -y,1/2+z'
'1/2+x,1/2-y,   -z'
'   -x,1/2+y,1/2-z'

loop_
_atom_site_label
_atom_site_fract_x
_atom_site_fract_y
_atom_site_fract_z
_atom_site_U_iso_or_equiv
_atom_site_occupancy
_atom_site_adp_type
_atom_site_calc_flag
O(1) 0.0875(2) 0.5154(2) 0.3500(1) 0.0451(6) 1.000 Uani d
O(41) 0.4062(3) 0.2508(2) 0.4859(1) 0.0495(6) 1.000 Uani d
N(2) 0.2090(3) 0.6341(3) 0.3304(1) 0.0431(7) 1.000 Uani d
N(42) 0.6203(3) 0.3985(3) 0.4416(2) 0.0477(8) 1.000 Uani d
C(3) 0.3515(3) 0.5942(3) 0.3617(1) 0.0317(7) 1.000 Uani d
C(4) 0.3325(3) 0.4495(3) 0.4020(2) 0.0313(7) 1.000 Uani d
C(5) 0.1674(4) 0.4102(3) 0.3923(2) 0.0379(8) 1.000 Uani d
C(31) 0.5044(3) 0.6983(3) 0.3564(1) 0.0307(7) 1.000 Uani d
C(32) 0.6251(4) 0.6754(3) 0.3017(2) 0.0357(8) 1.000 Uani d
C(33) 0.7688(4) 0.7737(3) 0.3001(2) 0.0390(8) 1.000 Uani d
C(34) 0.7909(4) 0.8946(3) 0.3503(2) 0.0373(7) 1.000 Uani d
C(35) 0.6693(4) 0.9144(3) 0.4035(1) 0.0365(7) 1.000 Uani d
C(36) 0.5257(4) 0.8173(3) 0.4084(1) 0.0351(7) 1.000 Uani d
C(41) 0.4557(4) 0.3584(3) 0.4464(2) 0.0360(7) 1.000 Uani d
C(321) 0.6025(4) 0.5496(4) 0.2452(2) 0.064(1) 1.000 Uani d
C(341) 0.9457(5) 1.0014(3) 0.3467(2) 0.055(1) 1.000 Uani d
C(361) 0.3989(4) 0.8408(4) 0.4681(2) 0.056(1) 1.000 Uani d
H(1) 0.658(4) 0.485(4) 0.411(2) 0.057 1.000 Uiso d
H(2) 0.704(4) 0.353(4) 0.468(2) 0.057 1.000 Uiso d
H(3) 0.094(4) 0.322(3) 0.405(2) 0.045 1.000 Uiso d
H(4) 0.8535 0.7577 0.2640 0.047 1.000 Uiso c
H(5) 0.6838 0.9967 0.4379 0.044 1.000 Uiso c
H(6) 0.4837 0.5340 0.2363 0.077 1.000 Uiso c
H(7) 0.6521 0.4537 0.2618 0.077 1.000 Uiso c
H(8) 0.6575 0.5816 0.2017 0.077 1.000 Uiso c
H(9) 1.0364 0.9484 0.3224 0.066 1.000 Uiso c
H(10) 0.9170 1.0950 0.3210 0.066 1.000 Uiso c
H(11) 0.9810 1.0281 0.3943 0.066 1.000 Uiso c
H(12) 0.4289 0.9323 0.4951 0.067 1.000 Uiso c
H(13) 0.2875 0.8540 0.4481 0.067 1.000 Uiso c
H(14) 0.3997 0.7512 0.4990 0.067 1.000 Uiso c

loop_
_atom_site_aniso_label
_atom_site_aniso_U_11
_atom_site_aniso_U_22
_atom_site_aniso_U_33
_atom_site_aniso_U_12
_atom_site_aniso_U_13
_atom_site_aniso_U_23
O(1) 0.031(1) 0.051(1) 0.053(1) -0.007(1) -0.007(1) 0.010(1)
O(41) 0.037(1) 0.043(1) 0.068(2) -0.004(1) 0.004(1) 0.023(1)
N(2) 0.033(1) 0.042(1) 0.055(2) -0.005(1) -0.004(1) 0.011(1)
N(42) 0.027(1) 0.046(1) 0.070(2) -0.005(1) -0.007(1) 0.023(1)
C(3) 0.028(1) 0.030(1) 0.037(2) 0.001(1) 0.000(1) 0.000(1)
C(4) 0.027(1) 0.029(1) 0.037(2) -0.002(1) 0.001(1) 0.000(1)
C(5) 0.031(2) 0.035(1) 0.047(2) -0.005(1) 0.000(1) 0.003(1)
C(31) 0.030(1) 0.027(1) 0.034(2) 0.000(1) -0.002(1) 0.005(1)
C(32) 0.032(2) 0.034(1) 0.041(2) -0.002(1) 0.001(1) -0.004(1)
C(33) 0.031(2) 0.044(1) 0.042(2) -0.002(1) 0.003(1) 0.000(1)
C(34) 0.035(2) 0.036(1) 0.042(2) -0.005(1) -0.006(1) 0.008(1)
C(35) 0.044(2) 0.028(1) 0.037(2) -0.005(1) -0.004(1) 0.001(1)
C(36) 0.041(2) 0.030(1) 0.035(2) 0.000(1) -0.002(1) 0.004(1)
C(41) 0.033(2) 0.031(1) 0.044(2) -0.003(1) -0.001(1) 0.002(1)
C(321) 0.052(2) 0.071(2) 0.069(2) -0.019(2) 0.017(2) -0.032(2)
C(341) 0.053(2) 0.054(2) 0.059(2) -0.020(2) -0.002(2) 0.001(2)
C(361) 0.063(2) 0.052(2) 0.053(2) -0.012(2) 0.016(2) -0.012(2)

loop_
_atom_type_symbol
_atom_type_oxidation_number
_atom_type_number_in_cell
_atom_type_scat_dispersion_real
_atom_type_scat_dispersion_imag
_atom_type_scat_source
C 0 52 0.002 0.002
;International Tables for Crystallography
(1992, Vol. C, Tables 4.2.6.8 and 6.1.1.1)
;
H 0 56 0.000 0.000
;International Tables for Crystallography
(1992, Vol. C, Table 6.1.1.2)
;
N 0 8 0.004 0.003
;International Tables for Crystallography
(1992, Vol. C, Tables 4.2.6.8 and 6.1.1.1)
;
O 0 8 0.008 0.006
;International Tables for Crystallography
(1992, Vol. C, Tables 4.2.6.8 and 6.1.1.1)
;

loop_
_geom_angle_atom_site_label_1
_geom_angle_atom_site_label_2
_geom_angle_atom_site_label_3
_geom_angle
_geom_angle_publ_flag
N(2) O(1) C(5) 107.9(2) yes
O(1) N(2) C(3) 105.8(2) yes
C(41) N(42) H(1) 121(2) no
C(41) N(42) H(2) 124(2) no
H(1) N(42) H(2) 115(3) no
N(2) C(3) C(4) 111.3(2) yes
N(2) C(3) C(31) 120.2(2) yes
C(4) C(3) C(31) 128.4(2) yes
C(3) C(4) C(5) 104.0(2) yes
C(3) C(4) C(41) 131.5(2) yes
C(5) C(4) C(41) 124.5(2) yes
O(1) C(5) C(4) 111.1(2) yes
O(1) C(5) H(3) 112(2) no
C(4) C(5) H(3) 136(2) no
C(3) C(31) C(32) 120.4(2) yes
C(3) C(31) C(36) 118.4(2) yes
C(32) C(31) C(36) 121.1(2) yes
C(31) C(32) C(33) 118.2(2) yes
C(31) C(32) C(321) 121.6(2) yes
C(33) C(32) C(321) 120.2(3) yes
C(32) C(33) C(34) 121.7(3) yes
C(32) C(33) H(4) 119.2 no
C(34) C(33) H(4) 119.2 no
C(33) C(34) C(35) 118.7(2) yes
C(33) C(34) C(341) 120.7(3) yes
C(35) C(34) C(341) 120.6(2) yes
C(34) C(35) C(36) 121.9(2) yes
C(34) C(35) H(5) 119.1 no
C(36) C(35) H(5) 119.1 no
C(31) C(36) C(35) 118.4(3) yes
C(31) C(36) C(361) 121.6(2) yes
C(35) C(36) C(361) 120.0(2) yes
O(41) C(41) N(42) 122.1(3) yes
O(41) C(41) C(4) 120.8(3) yes
N(42) C(41) C(4) 117.2(3) yes
C(32) C(321) H(6) 109.5 no
C(32) C(321) H(7) 109.5 no
C(32) C(321) H(8) 109.5 no
H(6) C(321) H(7) 109.5 no
H(6) C(321) H(8) 109.5 no
H(7) C(321) H(8) 109.5 no
C(34) C(341) H(9) 109.5 no
C(34) C(341) H(10) 109.5 no
C(34) C(341) H(11) 109.5 no
H(9) C(341) H(10) 109.5 no
H(9) C(341) H(11) 109.5 no
H(10) C(341) H(11) 109.5 no
C(36) C(361) H(12) 109.5 no
C(36) C(361) H(13) 109.5 no
C(36) C(361) H(14) 109.5 no
H(12) C(361) H(13) 109.5 no
H(12) C(361) H(14) 109.5 no
H(13) C(361) H(14) 109.5 no

loop_
_geom_bond_atom_site_label_1
_geom_bond_atom_site_label_2
_geom_bond_distance
_geom_bond_publ_flag
O(1) N(2) 1.428(3) yes
O(1) C(5) 1.339(3) yes
O(41) C(41) 1.229(3) yes
N(2) C(3) 1.298(3) yes
N(42) C(41) 1.330(4) yes
N(42) H(1) 0.97(3) no
N(42) H(2) 0.90(3) no
C(3) C(4) 1.440(4) yes
C(3) C(31) 1.486(3) yes
C(4) C(5) 1.342(4) yes
C(4) C(41) 1.481(4) yes
C(5) H(3) 0.97(3) no
C(31) C(32) 1.395(4) yes
C(31) C(36) 1.401(3) yes
C(32) C(33) 1.395(4) yes
C(32) C(321) 1.501(4) yes
C(33) C(34) 1.391(4) yes
C(33) H(4) 0.95 no
C(34) C(35) 1.377(4) yes
C(34) C(341) 1.509(4) yes
C(35) C(36) 1.393(4) yes
C(35) H(5) 0.95 no
C(36) C(361) 1.495(4) yes
C(321) H(6) 0.95 no
C(321) H(7) 0.95 no
C(321) H(8) 0.95 no
C(341) H(9) 0.95 no
C(341) H(10) 0.95 no
C(341) H(11) 0.95 no
C(361) H(12) 0.95 no
C(361) H(13) 0.95 no
C(361) H(14) 0.95 no

loop_
_geom_contact_atom_site_label_1
_geom_contact_atom_site_label_2
_geom_contact_distance
_geom_contact_site_symmetry_2
_geom_contact_publ_flag
O(1) C(33) 3.436(3) 1_455 no
O(41) N(42) 2.892(3) 3_456 no
O(41) C(5) 3.328(4) 3_556 no
O(41) C(361) 3.486(4) 1_545 no
N(42) C(361) 3.517(4) 3_566 no
C(36) C(321) 3.594(4) 4_655 no

loop_
_geom_hbond_atom_site_label_D
_geom_hbond_atom_site_label_H
_geom_hbond_atom_site_label_A
_geom_hbond_distance_DH
_geom_hbond_distance_HA
_geom_hbond_distance_DA
_geom_hbond_angle_DHA
_geom_hbond_site_symmetry_A
N(42) H(2) O(41) 0.90(3) 2.00(3) 2.892(3) 173(3) 3_556

loop_
_geom_torsion_atom_site_label_1
_geom_torsion_atom_site_label_2
_geom_torsion_atom_site_label_3
_geom_torsion_atom_site_label_4
_geom_torsion
_geom_torsion_publ_flag
O(1) N(2) C(3) C(4) 0.6(3) no
O(1) N(2) C(3) C(31) -176.3(2) no
O(1) C(5) C(4) C(3) 0.7(3) no
O(1) C(5) C(4) C(41) 179.6(2) no
O(41) C(41) C(4) C(3) 168.1(3) no
O(41) C(41) C(4) C(5) -10.3(4) no
N(2) O(1) C(5) C(4) -0.4(3) no
N(2) C(3) C(4) C(5) -0.8(3) no
N(2) C(3) C(4) C(41) -179.6(3) no
N(2) C(3) C(31) C(32) -92.7(3) no
N(2) C(3) C(31) C(36) 88.5(3) no
N(42) C(41) C(4) C(3) -11.6(5) no
N(42) C(41) C(4) C(5) 169.9(3) no
C(3) N(2) O(1) C(5) -0.2(3) no
C(3) C(31) C(32) C(33) -178.4(2) no
C(3) C(31) C(32) C(321) 2.0(4) no
C(3) C(31) C(36) C(35) 179.8(2) no
C(3) C(31) C(36) C(361) 0.0(4) no
C(4) C(3) C(31) C(32) 91.0(3) no
C(4) C(3) C(31) C(36) -87.8(3) no
C(5) C(4) C(3) C(31) 175.7(3) no
C(31) C(3) C(4) C(41) -3.0(4) no
C(31) C(32) C(33) C(34) -1.7(4) no
C(31) C(36) C(35) C(34) -1.2(4) no
C(32) C(31) C(36) C(35) 1.0(4) no
C(32) C(31) C(36) C(361) -178.8(3) no
C(32) C(33) C(34) C(35) 1.5(4) no
C(32) C(33) C(34) C(341) -178.8(2) no
C(33) C(32) C(31) C(36) 0.4(4) no
C(33) C(34) C(35) C(36) -0.1(4) no
C(34) C(33) C(32) C(321) 177.9(3) no
C(34) C(35) C(36) C(361) 178.6(2) no
C(36) C(31) C(32) C(321) -179.2(3) no
C(36) C(35) C(34) C(341) -179.7(2) no

loop_
_cod_related_entry_id
_cod_related_entry_database
_cod_related_entry_code
1 ChemSpider 9761437
